data_7100063
loop_
_publ_author_name
'John Ripmeester'
'Philip Brown'
'Gary D. Enright'
'Konstantin A. Udachin'

_publ_section_title
;
Extending the chemistry of p-t-butylcalix[4]arene with
H-bonding and secondary coordination
;
_journal_name_full 'Chemical Communications'
_journal_paper_doi 10.1039/b503915k
_journal_year 2005
_chemical_formula_moiety 'C44H56O4 C3H7NH2'
_chemical_formula_sum 'C120 H149.5 Ag2 N7 O10'
_chemical_formula_weight 2065.71
_chemical_name_common t-butyl-calix[4]arene*(Ag(isopropylamine)3)
_space_group_IT_number 14
_symmetry_cell_setting monoclinic
_symmetry_space_group_name_Hall '-P 2ybc'
_symmetry_space_group_name_H-M 'P 1 21/c 1'
_cell_angle_alpha 90.00
_cell_angle_beta 103.438(2)
_cell_angle_gamma 90.00
_cell_formula_units_Z 4
_cell_length_a 22.133(3)
_cell_length_b 20.811(3)
_cell_length_c 23.420(3)
_cell_measurement_temperature 173(2)
_cell_volume 10492(2)
_diffrn_ambient_temperature 173(2)
_exptl_crystal_density_diffrn 1.308
_cod_original_sg_symbol_H-M 'P 21/c'
_cod_original_formula_sum 'C120 H149.50 Ag2 N7 O10'
_cod_database_code 7100063

loop_
_symmetry_equiv_pos_as_xyz
'x, y, z'
'-x, y+1/2, -z+1/2'
'-x, -y, -z'
'x, -y-1/2, z-1/2'

loop_
_atom_site_label
_atom_site_type_symbol
_atom_site_fract_x
_atom_site_fract_y
_atom_site_fract_z
_atom_site_U_iso_or_equiv
_atom_site_adp_type
_atom_site_occupancy
_atom_site_symmetry_multiplicity
_atom_site_calc_flag
_atom_site_refinement_flags
_atom_site_disorder_assembly
_atom_site_disorder_group
Ag1 Ag 0.392745(15) 0.314610(16) 0.260075(14) 0.07214(11) Uani 0.8951(4) 1 d P . .
Ag2 Ag 0.115208(16) 0.046711(18) 0.275625(17) 0.08540(13) Uani 0.87 1 d P . .
Ag01 Ag 0.14183(16) 0.08014(15) 0.27511(13) 0.0983(12) Uani 0.1049(4) 1 d P A -3
Ag02 Ag 0.37979(13) 0.34856(14) 0.25950(13) 0.0339(7) Uiso 0.08 1 d P B -3
Ag03 Ag 0.3577(4) 0.2805(4) 0.2734(4) 0.0339(7) Uiso 0.03 1 d P B -3
O1 O 0.37664(9) 0.13774(8) 0.21272(8) 0.0509(6) Uani 1 1 d . . .
O2 O 0.40618(10) 0.13731(9) 0.32270(9) 0.0543(7) Uani 1 1 d . . .
O3 O 0.31326(9) 0.06346(9) 0.33661(10) 0.0613(7) Uani 1 1 d . . .
O4 O 0.28363(10) 0.06301(10) 0.20834(10) 0.0623(8) Uani 1 1 d . . .
O5 O 0.10435(9) 0.23901(9) 0.20172(9) 0.0550(7) Uani 1 1 d . . .
O6 O 0.14278(9) 0.22924(10) 0.31379(9) 0.0642(7) Uani 1 1 d . . .
O7 O 0.23654(10) 0.31526(9) 0.31339(9) 0.0604(7) Uani 1 1 d . . .
O8 O 0.18632(9) 0.31940(9) 0.19547(9) 0.0594(7) Uani 1 1 d . . .
C1 C 0.42152(14) 0.11839(13) 0.18556(13) 0.0455(9) Uani 1 1 d . . .
C2 C 0.40715(14) 0.07991(14) 0.13601(13) 0.0485(10) Uani 1 1 d . . .
C3 C 0.45499(16) 0.06032(14) 0.11111(13) 0.0579(11) Uani 1 1 d . . .
H3 H 0.4446 0.0343 0.0769 0.069 Uiso 1 1 calc R . .
C4 C 0.51727(15) 0.07608(14) 0.13277(14) 0.0524(10) Uani 1 1 d . . .
C5 C 0.52908(14) 0.11463(12) 0.18267(13) 0.0462(10) Uani 1 1 d . . .
H5 H 0.5708 0.1266 0.1996 0.055 Uiso 1 1 calc R . .
C6 C 0.48246(14) 0.13656(12) 0.20895(12) 0.0401(9) Uani 1 1 d . . .
C7 C 0.56717(16) 0.05448(16) 0.10337(15) 0.0672(11) Uani 1 1 d . . .
C8 C 0.34122(15) 0.05890(15) 0.10934(13) 0.0601(11) Uani 1 1 d . C .
H8A H 0.3374 0.0498 0.0672 0.072 Uiso 1 1 calc R . .
H8B H 0.3129 0.0950 0.1121 0.072 Uiso 1 1 calc R . .
C9 C 0.5649(2) -0.01908(16) 0.09399(19) 0.1092(16) Uani 1 1 d . . .
H9A H 0.5985 -0.0321 0.0756 0.164 Uiso 1 1 calc R . .
H9B H 0.5248 -0.0311 0.0685 0.164 Uiso 1 1 calc R . .
H9C H 0.5700 -0.0407 0.1320 0.164 Uiso 1 1 calc R . .
C10 C 0.63259(18) 0.0729(2) 0.13786(19) 0.1106(17) Uani 1 1 d . . .
H10A H 0.6633 0.0568 0.1172 0.166 Uiso 1 1 calc R . .
H10B H 0.6404 0.0539 0.1772 0.166 Uiso 1 1 calc R . .
H10C H 0.6358 0.1198 0.1412 0.166 Uiso 1 1 calc R . .
C11 C 0.55778(19) 0.08777(18) 0.04327(16) 0.0990(15) Uani 1 1 d . . .
H11A H 0.5903 0.0739 0.0239 0.149 Uiso 1 1 calc R . .
H11B H 0.5601 0.1345 0.0488 0.149 Uiso 1 1 calc R . .
H11C H 0.5170 0.0762 0.0188 0.149 Uiso 1 1 calc R . .
C21 C 0.46464(13) 0.11858(12) 0.34577(13) 0.0401(9) Uani 1 1 d . . .
C22 C 0.51270(14) 0.13707(12) 0.31986(12) 0.0429(9) Uani 1 1 d . . .
C23 C 0.57269(14) 0.11558(12) 0.34349(12) 0.0443(9) Uani 1 1 d . . .
H23 H 0.6051 0.1283 0.3255 0.053 Uiso 1 1 calc R . .
C24 C 0.58702(14) 0.07600(14) 0.39269(13) 0.0443(9) Uani 1 1 d . . .
C25 C 0.53996(14) 0.06122(13) 0.41898(13) 0.0475(10) Uani 1 1 d . . .
H25 H 0.5491 0.0362 0.4539 0.057 Uiso 1 1 calc R . .
C26 C 0.47853(14) 0.08148(13) 0.39648(12) 0.0423(9) Uani 1 1 d . . .
C27 C 0.65363(15) 0.05234(16) 0.41809(14) 0.0619(11) Uani 1 1 d . . .
C28 C 0.50095(14) 0.17665(13) 0.26420(12) 0.0506(10) Uani 1 1 d . . .
H28A H 0.5390 0.2011 0.2631 0.061 Uiso 1 1 calc R . .
H28B H 0.4676 0.2081 0.2649 0.061 Uiso 1 1 calc R . .
C29 C 0.6500(2) -0.01861(19) 0.4368(2) 0.138(2) Uani 1 1 d . . .
H29A H 0.6297 -0.0443 0.4026 0.208 Uiso 1 1 calc R . .
H29B H 0.6259 -0.0214 0.4669 0.208 Uiso 1 1 calc R . .
H29C H 0.6920 -0.0351 0.4526 0.208 Uiso 1 1 calc R . .
C30 C 0.6839(2) 0.0886(2) 0.47030(19) 0.149(2) Uani 1 1 d . . .
H30A H 0.6579 0.0877 0.4989 0.224 Uiso 1 1 calc R . .
H30B H 0.6898 0.1332 0.4593 0.224 Uiso 1 1 calc R . .
H30C H 0.7244 0.0693 0.4877 0.224 Uiso 1 1 calc R . .
C31 C 0.69359(17) 0.0529(2) 0.37426(17) 0.1062(17) Uani 1 1 d . . .
H31A H 0.6731 0.0285 0.3394 0.159 Uiso 1 1 calc R . .
H31B H 0.7339 0.0333 0.3918 0.159 Uiso 1 1 calc R . .
H31C H 0.6999 0.0973 0.3631 0.159 Uiso 1 1 calc R . .
C41 C 0.34074(14) 0.00441(14) 0.35164(13) 0.0468(10) Uani 1 1 d . . .
C42 C 0.39449(13) 0.00048(13) 0.39579(12) 0.0433(9) Uani 1 1 d . . .
C43 C 0.41868(14) -0.05998(13) 0.41153(12) 0.0477(10) Uani 1 1 d . . .
H43 H 0.4556 -0.0634 0.4417 0.057 Uiso 1 1 calc R . .
C44 C 0.39115(14) -0.11623(13) 0.38493(12) 0.0454(9) Uani 1 1 d . . .
C45 C 0.33866(14) -0.10993(13) 0.34157(13) 0.0477(10) Uani 1 1 d . . .
H45 H 0.3193 -0.1477 0.3230 0.057 Uiso 1 1 calc R . .
C46 C 0.31172(13) -0.05011(14) 0.32294(13) 0.0463(10) Uani 1 1 d . . .
C47 C 0.41815(16) -0.18413(15) 0.40350(14) 0.0628(11) Uani 1 1 d . . .
C48 C 0.42781(14) 0.05911(13) 0.42545(13) 0.0484(10) Uani 1 1 d . . .
H48A H 0.4463 0.0491 0.4672 0.058 Uiso 1 1 calc R . .
H48B H 0.3974 0.0943 0.4242 0.058 Uiso 1 1 calc R . .
C49 C 0.4825(2) -0.18034(19) 0.4442(2) 0.129(2) Uani 1 1 d . . .
H49A H 0.4979 -0.2239 0.4551 0.194 Uiso 1 1 calc R . .
H49B H 0.4803 -0.1563 0.4797 0.194 Uiso 1 1 calc R . .
H49C H 0.5108 -0.1584 0.4241 0.194 Uiso 1 1 calc R . .
C50 C 0.3780(2) -0.21733(18) 0.4355(2) 0.1552(19) Uani 1 1 d . . .
H50A H 0.3950 -0.2601 0.4473 0.233 Uiso 1 1 calc R . .
H50B H 0.3362 -0.2217 0.4102 0.233 Uiso 1 1 calc R . .
H50C H 0.3759 -0.1925 0.4706 0.233 Uiso 1 1 calc R . .
C51 C 0.4262(2) -0.22146(17) 0.35135(17) 0.1253(19) Uani 1 1 d . . .
H51A H 0.4431 -0.2640 0.3640 0.188 Uiso 1 1 calc R . .
H51B H 0.4549 -0.1986 0.3323 0.188 Uiso 1 1 calc R . .
H51C H 0.3859 -0.2263 0.3236 0.188 Uiso 1 1 calc R . .
C61 C 0.29487(14) 0.00375(15) 0.18678(14) 0.0510(10) Uani 1 1 d . C .
C62 C 0.27722(12) -0.05065(14) 0.21338(14) 0.0489(10) Uani 1 1 d . . .
C63 C 0.28617(14) -0.10916(15) 0.18861(15) 0.0579(11) Uani 1 1 d . C .
H63 H 0.2746 -0.1468 0.2064 0.070 Uiso 1 1 calc R . .
C64 C 0.31065(14) -0.11694(13) 0.14016(14) 0.0567(11) Uani 1 1 d D . .
C65 C 0.32844(14) -0.06124(15) 0.11551(14) 0.0584(11) Uani 1 1 d . C .
H65 H 0.3468 -0.0645 0.0828 0.070 Uiso 1 1 calc R . .
C66 C 0.31982(15) -0.00049(15) 0.13798(14) 0.0530(11) Uani 1 1 d . . .
C68 C 0.25719(13) -0.04687(15) 0.27055(13) 0.0528(10) Uani 1 1 d . . .
H68A H 0.2284 -0.0828 0.2726 0.063 Uiso 1 1 calc R . .
H68B H 0.2345 -0.0061 0.2719 0.063 Uiso 1 1 calc R . .
C67A C 0.3202(3) -0.1814(3) 0.1131(2) 0.0738(13) Uani 0.632(3) 1 d PD C -1
C69 C 0.3625(3) -0.2213(3) 0.1625(2) 0.112(3) Uani 0.632(3) 1 d PD C -1
H69A H 0.3692 -0.2640 0.1475 0.168 Uiso 0.632(3) 1 calc PR C -1
H69B H 0.3425 -0.2257 0.1955 0.168 Uiso 0.632(3) 1 calc PR C -1
H69C H 0.4025 -0.1994 0.1758 0.168 Uiso 0.632(3) 1 calc PR C -1
C70 C 0.2562(2) -0.2132(3) 0.0908(3) 0.091(3) Uani 0.632(3) 1 d PD C -1
H70A H 0.2615 -0.2550 0.0735 0.137 Uiso 0.632(3) 1 calc PR C -1
H70B H 0.2302 -0.1856 0.0611 0.137 Uiso 0.632(3) 1 calc PR C -1
H70C H 0.2363 -0.2190 0.1237 0.137 Uiso 0.632(3) 1 calc PR C -1
C71 C 0.3515(3) -0.1782(3) 0.0612(2) 0.108(3) Uani 0.632(3) 1 d PD C -1
H71A H 0.3547 -0.2216 0.0460 0.162 Uiso 0.632(3) 1 calc PR C -1
H71B H 0.3931 -0.1597 0.0743 0.162 Uiso 0.632(3) 1 calc PR C -1
H71C H 0.3266 -0.1513 0.0301 0.162 Uiso 0.632(3) 1 calc PR C -1
C67B C 0.3163(4) -0.1855(4) 0.1167(4) 0.0738(13) Uani 0.368(3) 1 d PD C -2
C72 C 0.3856(3) -0.2016(4) 0.1198(5) 0.092(5) Uani 0.368(3) 1 d PD C -2
H72A H 0.4106 -0.1915 0.1591 0.138 Uiso 0.368(3) 1 calc PR C -2
H72B H 0.4002 -0.1761 0.0905 0.138 Uiso 0.368(3) 1 calc PR C -2
H72C H 0.3896 -0.2474 0.1117 0.138 Uiso 0.368(3) 1 calc PR C -2
C73 C 0.2909(5) -0.2402(4) 0.1500(4) 0.118(5) Uani 0.368(3) 1 d PD C -2
H73A H 0.3162 -0.2430 0.1903 0.177 Uiso 0.368(3) 1 calc PR C -2
H73B H 0.2930 -0.2812 0.1298 0.177 Uiso 0.368(3) 1 calc PR C -2
H73C H 0.2477 -0.2310 0.1508 0.177 Uiso 0.368(3) 1 calc PR C -2
C74 C 0.2795(4) -0.1878(4) 0.0519(3) 0.100(4) Uani 0.368(3) 1 d PD C -2
H74A H 0.2854 -0.2298 0.0351 0.150 Uiso 0.368(3) 1 calc PR C -2
H74B H 0.2946 -0.1540 0.0296 0.150 Uiso 0.368(3) 1 calc PR C -2
H74C H 0.2352 -0.1812 0.0500 0.150 Uiso 0.368(3) 1 calc PR C -2
C81 C 0.04532(13) 0.25903(13) 0.18187(13) 0.0419(9) Uani 1 1 d . . .
C82 C 0.02949(14) 0.29870(14) 0.13222(13) 0.0457(10) Uani 1 1 d . . .
C83 C -0.03262(13) 0.31715(14) 0.11321(12) 0.0485(10) Uani 1 1 d . . .
H83 H -0.0434 0.3444 0.0798 0.058 Uiso 1 1 calc R . .
C84 C -0.07960(14) 0.29841(14) 0.13971(13) 0.0442(9) Uani 1 1 d . . .
C85 C -0.06144(13) 0.25986(13) 0.18828(13) 0.0427(9) Uani 1 1 d . . .
H85 H -0.0920 0.2464 0.2083 0.051 Uiso 1 1 calc R . .
C86 C -0.00034(14) 0.23955(12) 0.20961(12) 0.0427(9) Uani 1 1 d . . .
C87 C -0.14671(14) 0.31717(15) 0.11434(13) 0.0535(10) Uani 1 1 d . . .
C88 C 0.07777(15) 0.32134(15) 0.10137(12) 0.0546(10) Uani 1 1 d . D .
H88A H 0.0574 0.3294 0.0597 0.066 Uiso 1 1 calc R . .
H88B H 0.1083 0.2864 0.1024 0.066 Uiso 1 1 calc R . .
C89 C -0.19063(16) 0.29586(18) 0.15259(15) 0.0827(14) Uani 1 1 d . . .
H89A H -0.2331 0.3091 0.1340 0.124 Uiso 1 1 calc R . .
H89B H -0.1778 0.3158 0.1914 0.124 Uiso 1 1 calc R . .
H89C H -0.1890 0.2490 0.1568 0.124 Uiso 1 1 calc R . .
C90 C -0.16908(15) 0.28735(15) 0.05417(13) 0.0649(12) Uani 1 1 d . . .
H90A H -0.2125 0.2994 0.0380 0.097 Uiso 1 1 calc R . .
H90B H -0.1658 0.2405 0.0574 0.097 Uiso 1 1 calc R . .
H90C H -0.1434 0.3029 0.0281 0.097 Uiso 1 1 calc R . .
C91 C -0.15186(16) 0.39145(14) 0.10772(15) 0.0739(13) Uani 1 1 d . . .
H91A H -0.1953 0.4034 0.0914 0.111 Uiso 1 1 calc R . .
H91B H -0.1263 0.4061 0.0813 0.111 Uiso 1 1 calc R . .
H91C H -0.1373 0.4116 0.1463 0.111 Uiso 1 1 calc R . .
C101 C 0.10041(14) 0.25156(14) 0.34227(13) 0.0473(10) Uani 1 1 d . . .
C102 C 0.03732(14) 0.23749(12) 0.32161(13) 0.0457(9) Uani 1 1 d . . .
C103 C -0.00506(14) 0.26291(13) 0.35115(13) 0.0497(10) Uani 1 1 d . . .
H103 H -0.0480 0.2549 0.3358 0.060 Uiso 1 1 calc R . .
C104 C 0.01233(15) 0.29916(14) 0.40165(14) 0.0532(10) Uani 1 1 d . . .
C105 C 0.07526(15) 0.31073(14) 0.42112(13) 0.0551(10) Uani 1 1 d . . .
H105 H 0.0889 0.3353 0.4559 0.066 Uiso 1 1 calc R . .
C106 C 0.11887(15) 0.28868(14) 0.39304(14) 0.0515(10) Uani 1 1 d . . .
C107 C -0.03364(17) 0.32690(17) 0.43481(16) 0.0782(13) Uani 1 1 d . . .
C108 C 0.01511(14) 0.19828(13) 0.26533(12) 0.0497(10) Uani 1 1 d . . .
H10D H -0.0223 0.1736 0.2682 0.060 Uiso 1 1 calc R . .
H10E H 0.0478 0.1670 0.2620 0.060 Uiso 1 1 calc R . .
C109 C -0.02151(18) 0.39868(16) 0.44697(17) 0.0887(14) Uani 1 1 d . . .
H10F H -0.0507 0.4153 0.4691 0.133 Uiso 1 1 calc R . .
H10G H -0.0272 0.4219 0.4097 0.133 Uiso 1 1 calc R . .
H10H H 0.0211 0.4048 0.4699 0.133 Uiso 1 1 calc R . .
C110 C -0.0252(2) 0.29149(19) 0.49382(18) 0.1246(17) Uani 1 1 d . . .
H11D H -0.0543 0.3088 0.5156 0.187 Uiso 1 1 calc R . .
H11E H 0.0175 0.2976 0.5168 0.187 Uiso 1 1 calc R . .
H11F H -0.0332 0.2455 0.4866 0.187 Uiso 1 1 calc R . .
C111 C -0.0995(2) 0.3186(2) 0.4019(2) 0.144(2) Uani 1 1 d . . .
H11G H -0.1272 0.3360 0.4251 0.216 Uiso 1 1 calc R . .
H11H H -0.1083 0.2728 0.3945 0.216 Uiso 1 1 calc R . .
H11I H -0.1062 0.3416 0.3644 0.216 Uiso 1 1 calc R . .
C121 C 0.22087(13) 0.37209(14) 0.33574(13) 0.0454(10) Uani 1 1 d . D .
C122 C 0.19954(14) 0.37103(15) 0.38681(13) 0.0497(10) Uani 1 1 d . . .
C123 C 0.18578(15) 0.42895(16) 0.40986(15) 0.0675(12) Uani 1 1 d . D .
H123 H 0.1713 0.4287 0.4450 0.081 Uiso 1 1 calc R . .
C124 C 0.19237(15) 0.48723(14) 0.38349(15) 0.0663(12) Uani 1 1 d D . .
C125 C 0.21344(14) 0.48523(15) 0.33266(15) 0.0570(11) Uani 1 1 d . D .
H125 H 0.2179 0.5246 0.3136 0.068 Uiso 1 1 calc R . .
C126 C 0.22838(13) 0.42897(14) 0.30802(14) 0.0461(10) Uani 1 1 d . . .
C128 C 0.18663(15) 0.30800(16) 0.41526(13) 0.0629(11) Uani 1 1 d . . .
H12A H 0.2138 0.2738 0.4058 0.076 Uiso 1 1 calc R . .
H12B H 0.1961 0.3132 0.4584 0.076 Uiso 1 1 calc R . .
C127 C 0.1747(3) 0.5539(3) 0.4060(3) 0.0939(16) Uani 0.625(3) 1 d PD D -1
C129 C 0.2320(3) 0.5977(3) 0.4208(4) 0.165(4) Uani 0.625(3) 1 d PD D -1
H12C H 0.2485 0.6036 0.3858 0.247 Uiso 0.625(3) 1 calc PR D -1
H12D H 0.2639 0.5780 0.4520 0.247 Uiso 0.625(3) 1 calc PR D -1
H12E H 0.2203 0.6395 0.4342 0.247 Uiso 0.625(3) 1 calc PR D -1
C130 C 0.1247(3) 0.5863(3) 0.3574(3) 0.147(4) Uani 0.625(3) 1 d PD D -1
H13A H 0.1388 0.5871 0.3207 0.220 Uiso 0.625(3) 1 calc PR D -1
H13B H 0.1178 0.6304 0.3692 0.220 Uiso 0.625(3) 1 calc PR D -1
H13C H 0.0858 0.5620 0.3515 0.220 Uiso 0.625(3) 1 calc PR D -1
C131 C 0.1487(4) 0.5461(3) 0.4602(3) 0.208(4) Uani 0.625(3) 1 d PD D -1
H13D H 0.1395 0.5886 0.4742 0.312 Uiso 0.625(3) 1 calc PR D -1
H13E H 0.1792 0.5242 0.4910 0.312 Uiso 0.625(3) 1 calc PR D -1
H13F H 0.1104 0.5206 0.4502 0.312 Uiso 0.625(3) 1 calc PR D -1
C527 C 0.1808(4) 0.5461(4) 0.4197(4) 0.0939(16) Uani 0.375(3) 1 d PD D -2
C132 C 0.1147(3) 0.5406(5) 0.4282(4) 0.100(4) Uani 0.375(3) 1 d PD D -2
H13G H 0.1118 0.5035 0.4532 0.150 Uiso 0.375(3) 1 calc PR D -2
H13H H 0.0857 0.5351 0.3900 0.150 Uiso 0.375(3) 1 calc PR D -2
H13I H 0.1041 0.5798 0.4470 0.150 Uiso 0.375(3) 1 calc PR D -2
C133 C 0.1904(5) 0.6051(3) 0.3838(4) 0.101(4) Uani 0.375(3) 1 d PD D -2
H13J H 0.2316 0.6031 0.3753 0.152 Uiso 0.375(3) 1 calc PR D -2
H13K H 0.1871 0.6442 0.4063 0.152 Uiso 0.375(3) 1 calc PR D -2
H13L H 0.1586 0.6058 0.3469 0.152 Uiso 0.375(3) 1 calc PR D -2
C134 C 0.2269(4) 0.5473(5) 0.4789(3) 0.103(4) Uani 0.375(3) 1 d PD D -2
H13M H 0.2205 0.5095 0.5017 0.155 Uiso 0.375(3) 1 calc PR D -2
H13N H 0.2206 0.5864 0.5002 0.155 Uiso 0.375(3) 1 calc PR D -2
H13O H 0.2693 0.5469 0.4730 0.155 Uiso 0.375(3) 1 calc PR D -2
C141 C 0.16352(14) 0.37647(15) 0.17315(14) 0.0528(10) Uani 1 1 d . D .
C142 C 0.19438(14) 0.43359(15) 0.19814(14) 0.0537(10) Uani 1 1 d . . .
C143 C 0.17176(15) 0.49205(15) 0.17297(14) 0.0595(11) Uani 1 1 d . D .
H143 H 0.1925 0.5303 0.1887 0.071 Uiso 1 1 calc R . .
C144 C 0.12039(15) 0.49736(14) 0.12595(14) 0.0576(10) Uani 1 1 d D . .
C145 C 0.09221(15) 0.44158(15) 0.10426(14) 0.0613(11) Uani 1 1 d . D .
H145 H 0.0569 0.4437 0.0722 0.074 Uiso 1 1 calc R . .
C146 C 0.11261(14) 0.38192(14) 0.12671(12) 0.0463(9) Uani 1 1 d . . .
C148 C 0.24781(14) 0.43082(16) 0.25121(14) 0.0601(11) Uani 1 1 d . D .
H14A H 0.2730 0.3921 0.2484 0.072 Uiso 1 1 calc R . .
H14B H 0.2746 0.4689 0.2510 0.072 Uiso 1 1 calc R . .
C147 C 0.1020(2) 0.5646(2) 0.1003(2) 0.0693(13) Uani 0.674(3) 1 d PD D -1
C149 C 0.1372(3) 0.6213(2) 0.1367(3) 0.105(3) Uani 0.674(3) 1 d PD D -1
H14C H 0.1818 0.6174 0.1387 0.157 Uiso 0.674(3) 1 calc PR D -1
H14D H 0.1301 0.6202 0.1764 0.157 Uiso 0.674(3) 1 calc PR D -1
H14E H 0.1218 0.6621 0.1178 0.157 Uiso 0.674(3) 1 calc PR D -1
C150 C 0.1124(3) 0.5675(2) 0.0387(2) 0.097(2) Uani 0.674(3) 1 d PD D -1
H15A H 0.1565 0.5604 0.0400 0.145 Uiso 0.674(3) 1 calc PR D -1
H15B H 0.1000 0.6099 0.0217 0.145 Uiso 0.674(3) 1 calc PR D -1
H15C H 0.0875 0.5343 0.0144 0.145 Uiso 0.674(3) 1 calc PR D -1
C151 C 0.0329(2) 0.5736(3) 0.0980(3) 0.106(3) Uani 0.674(3) 1 d PD D -1
H15D H 0.0192 0.6156 0.0808 0.159 Uiso 0.674(3) 1 calc PR D -1
H15E H 0.0261 0.5713 0.1378 0.159 Uiso 0.674(3) 1 calc PR D -1
H15F H 0.0090 0.5396 0.0739 0.159 Uiso 0.674(3) 1 calc PR D -1
C547 C 0.0906(4) 0.5596(4) 0.0957(4) 0.0693(13) Uani 0.326(3) 1 d PD D -2
C152 C 0.1446(4) 0.5971(4) 0.0793(4) 0.070(3) Uiso 0.326(3) 1 d PD D -2
H15G H 0.1295 0.6391 0.0630 0.105 Uiso 0.326(3) 1 calc PR D -2
H15H H 0.1603 0.5727 0.0500 0.105 Uiso 0.326(3) 1 calc PR D -2
H15I H 0.1780 0.6032 0.1145 0.105 Uiso 0.326(3) 1 calc PR D -2
C153 C 0.0398(4) 0.5501(5) 0.0395(3) 0.078(4) Uiso 0.326(3) 1 d PD D -2
H15J H 0.0043 0.5280 0.0490 0.117 Uiso 0.326(3) 1 calc PR D -2
H15K H 0.0562 0.5241 0.0116 0.117 Uiso 0.326(3) 1 calc PR D -2
H15L H 0.0265 0.5920 0.0220 0.117 Uiso 0.326(3) 1 calc PR D -2
C154 C 0.0648(4) 0.5978(4) 0.1416(3) 0.067(3) Uiso 0.326(3) 1 d PD D -2
H15M H 0.0356 0.5708 0.1566 0.101 Uiso 0.326(3) 1 calc PR D -2
H15N H 0.0431 0.6363 0.1231 0.101 Uiso 0.326(3) 1 calc PR D -2
H15O H 0.0991 0.6106 0.1741 0.101 Uiso 0.326(3) 1 calc PR D -2
N201 N 0.14708(12) 0.09682(12) 0.19783(11) 0.0596(9) Uani 1 1 d . A .
H20A H 0.1392 0.1402 0.1943 0.072 Uiso 1 1 calc R . .
H20B H 0.1890 0.0930 0.2002 0.072 Uiso 1 1 calc R . .
C202 C 0.11927(17) 0.07286(17) 0.13728(15) 0.0734(13) Uani 1 1 d . . .
H202 H 0.1254 0.0252 0.1380 0.088 Uiso 1 1 calc R A .
C203 C 0.1493(2) 0.0985(2) 0.09235(18) 0.1207(19) Uani 1 1 d . A .
H20A' H 0.1938 0.0884 0.1030 0.181 Uiso 1 1 calc R . .
H20B' H 0.1437 0.1453 0.0898 0.181 Uiso 1 1 calc R . .
H20C' H 0.1305 0.0791 0.0543 0.181 Uiso 1 1 calc R . .
C204 C 0.05028(15) 0.08460(19) 0.12441(16) 0.0842(14) Uani 1 1 d . A .
H20D H 0.0334 0.0665 0.1561 0.126 Uiso 1 1 calc R . .
H20E H 0.0303 0.0640 0.0872 0.126 Uiso 1 1 calc R . .
H20F H 0.0422 0.1309 0.1216 0.126 Uiso 1 1 calc R . .
N211 N 0.0272(3) -0.0074(3) 0.2780(2) 0.144(2) Uani 0.626(3) 1 d PD A -1
H21A H 0.0342 -0.0317 0.3117 0.172 Uiso 0.626(3) 1 calc PR A -1
H21B H -0.0035 0.0218 0.2798 0.172 Uiso 0.626(3) 1 calc PR A -1
C212 C 0.0055(3) -0.0489(3) 0.2283(3) 0.089(2) Uani 0.626(3) 1 d PD A -1
H212 H -0.0033 -0.0209 0.1927 0.107 Uiso 0.626(3) 1 calc PR A -1
C213 C -0.0502(3) -0.0884(3) 0.2253(3) 0.069(2) Uani 0.626(3) 1 d PD A -1
C214 C 0.0601(3) -0.0922(3) 0.2236(3) 0.090(2) Uani 0.626(3) 1 d PD A -1
N212 N 0.0567(3) -0.0521(4) 0.2497(4) 0.094(4) Uani 0.374(3) 1 d PD A -2
H21C H 0.0607 -0.0654 0.2134 0.113 Uiso 0.374(3) 1 calc PR A -2
H21D H 0.0734 -0.0835 0.2764 0.113 Uiso 0.374(3) 1 calc PR A -2
C512 C -0.0083(4) -0.0453(4) 0.2486(6) 0.089(2) Uani 0.374(3) 1 d PD A -2
H512 H -0.0008 -0.0476 0.2923 0.107 Uiso 0.374(3) 1 calc PR A -2
C513 C -0.0535(5) -0.1000(5) 0.2400(6) 0.076(4) Uani 0.374(3) 1 d PD A -2
C515 C -0.0401(4) 0.0187(3) 0.2461(5) 0.070(3) Uani 0.374(3) 1 d PD A -2
N221 N 0.18400(12) 0.09344(13) 0.34972(13) 0.0780(11) Uani 1 1 d . A .
H22A H 0.2236 0.0826 0.3472 0.094 Uiso 1 1 calc R . .
H22B H 0.1843 0.1376 0.3512 0.094 Uiso 1 1 calc R . .
C222 C 0.18662(19) 0.07728(19) 0.41288(16) 0.0878(14) Uani 1 1 d . . .
H222 H 0.2007 0.0318 0.4206 0.105 Uiso 1 1 calc R A .
C223 C 0.1244(2) 0.0848(2) 0.4253(2) 0.141(2) Uani 1 1 d . A .
H22A' H 0.0950 0.0557 0.3999 0.212 Uiso 1 1 calc R . .
H22B' H 0.1104 0.1293 0.4176 0.212 Uiso 1 1 calc R . .
H22C' H 0.1267 0.0742 0.4665 0.212 Uiso 1 1 calc R . .
C224 C 0.2319(2) 0.1212(2) 0.4526(2) 0.133(2) Uani 1 1 d . A .
H22D H 0.2734 0.1154 0.4453 0.199 Uiso 1 1 calc R . .
H22E H 0.2331 0.1107 0.4937 0.199 Uiso 1 1 calc R . .
H22F H 0.2188 0.1659 0.4448 0.199 Uiso 1 1 calc R . .
N231 N 0.36984(12) 0.27612(12) 0.34220(10) 0.0598(9) Uani 1 1 d . B .
H23A H 0.3294 0.2753 0.3460 0.072 Uiso 1 1 calc R . .
H23B H 0.3824 0.2340 0.3472 0.072 Uiso 1 1 calc R . .
C232 C 0.40032(18) 0.30142(17) 0.40088(14) 0.0724(13) Uani 1 1 d . . .
H232 H 0.3927 0.3488 0.4009 0.087 Uiso 1 1 calc R B .
C233 C 0.46895(17) 0.29066(19) 0.41139(17) 0.0905(15) Uani 1 1 d . B .
H23A' H 0.4846 0.3112 0.3800 0.136 Uiso 1 1 calc R . .
H23B' H 0.4774 0.2444 0.4117 0.136 Uiso 1 1 calc R . .
H23C' H 0.4897 0.3093 0.4493 0.136 Uiso 1 1 calc R . .
C234 C 0.3743(2) 0.2720(2) 0.44792(17) 0.1164(19) Uani 1 1 d . B .
H23D H 0.3296 0.2805 0.4400 0.175 Uiso 1 1 calc R . .
H23E H 0.3948 0.2906 0.4859 0.175 Uiso 1 1 calc R . .
H23F H 0.3814 0.2255 0.4488 0.175 Uiso 1 1 calc R . .
N241 N 0.4870(2) 0.36600(17) 0.2616(2) 0.170(2) Uani 1 1 d . B -1
H24A H 0.5080 0.3695 0.3003 0.204 Uiso 1 1 calc R B -1
H24B H 0.5099 0.3390 0.2438 0.204 Uiso 1 1 calc R B -1
C242 C 0.4876(2) 0.42232(17) 0.2379(2) 0.1219(19) Uani 1 1 d . B -1
H242 H 0.4784 0.4087 0.1958 0.146 Uiso 1 1 calc R B -1
C243 C 0.54133(16) 0.46263(16) 0.23801(16) 0.0810(13) Uani 1 1 d . B -1
H24A' H 0.5771 0.4354 0.2365 0.121 Uiso 1 1 calc R B -1
H24B' H 0.5509 0.4886 0.2739 0.121 Uiso 1 1 calc R B -1
H24C' H 0.5322 0.4910 0.2037 0.121 Uiso 1 1 calc R B -1
C244 C 0.43084(18) 0.4550(2) 0.2371(2) 0.135(2) Uani 1 1 d . B -1
H24D H 0.3975 0.4236 0.2351 0.202 Uiso 1 1 calc R B -1
H24E H 0.4206 0.4832 0.2027 0.202 Uiso 1 1 calc R B -1
H24F H 0.4354 0.4808 0.2729 0.202 Uiso 1 1 calc R B -1
N251 N 0.31904(12) 0.27209(11) 0.18783(10) 0.0571(9) Uani 1 1 d . B -1
H25A H 0.3255 0.2284 0.1889 0.069 Uiso 1 1 calc R B -1
H25B H 0.2817 0.2788 0.1978 0.069 Uiso 1 1 calc R B -1
C252 C 0.31054(17) 0.29198(16) 0.12607(15) 0.0696(13) Uani 1 1 d . B -1
H252 H 0.2968 0.3379 0.1228 0.084 Uiso 1 1 calc R B -1
C253 C 0.26105(19) 0.25216(18) 0.08547(16) 0.0948(16) Uani 1 1 d . B -1
H25A' H 0.2216 0.2563 0.0974 0.142 Uiso 1 1 calc R B -1
H25B' H 0.2738 0.2070 0.0877 0.142 Uiso 1 1 calc R B -1
H25C' H 0.2558 0.2675 0.0450 0.142 Uiso 1 1 calc R B -1
C254 C 0.3720(2) 0.2880(2) 0.10972(17) 0.1147(18) Uani 1 1 d . B -1
H25D H 0.4026 0.3140 0.1370 0.172 Uiso 1 1 calc R B -1
H25E H 0.3676 0.3041 0.0697 0.172 Uiso 1 1 calc R B -1
H25F H 0.3859 0.2431 0.1118 0.172 Uiso 1 1 calc R B -1
O30 O 0.2578(4) 0.1860(4) 0.2746(4) 0.100 Uiso 0.293(4) 1 d P E -1
H05 H 0.128(2) 0.253(2) 0.2371(19) 0.20(2) Uiso 1 1 d . . .
H04 H 0.3092(15) 0.0755(15) 0.2184(14) 0.075(12) Uiso 1 1 d . . .
H07 H 0.2162(18) 0.3090(18) 0.2843(16) 0.130(16) Uiso 1 1 d . . .
H02 H 0.3965(17) 0.1443(17) 0.2961(15) 0.099(14) Uiso 1 1 d . . .
H03 H 0.3404(15) 0.0896(15) 0.3317(14) 0.086(12) Uiso 1 1 d . . .

loop_
_atom_site_aniso_label
_atom_site_aniso_U_11
_atom_site_aniso_U_22
_atom_site_aniso_U_33
_atom_site_aniso_U_23
_atom_site_aniso_U_13
_atom_site_aniso_U_12
Ag1 0.0649(2) 0.0696(2) 0.0818(2) 0.00791(19) 0.01670(17) -0.00807(18)
Ag2 0.0500(2) 0.1024(3) 0.0927(3) 0.0104(2) -0.0061(2) -0.0207(2)
Ag01 0.138(2) 0.094(2) 0.0646(19) -0.0087(16) 0.0257(19) 0.0865(19)
O1 0.0462(13) 0.0350(11) 0.0690(14) 0.0001(10) 0.0085(11) 0.0048(10)
O2 0.0494(13) 0.0457(12) 0.0647(15) 0.0056(11) 0.0075(12) 0.0004(11)
O3 0.0422(13) 0.0452(13) 0.0949(17) 0.0117(12) 0.0127(12) 0.0074(11)
O4 0.0450(14) 0.0547(14) 0.0824(16) -0.0074(12) 0.0050(12) -0.0032(11)
O5 0.0399(13) 0.0529(13) 0.0700(14) 0.0016(11) 0.0082(11) 0.0110(10)
O6 0.0421(13) 0.0824(15) 0.0687(14) -0.0038(12) 0.0143(12) 0.0143(11)
O7 0.0621(14) 0.0485(13) 0.0689(15) -0.0015(12) 0.0117(12) 0.0125(11)
O8 0.0496(13) 0.0519(13) 0.0714(15) 0.0165(11) 0.0031(12) 0.0106(11)
C1 0.0431(19) 0.0378(18) 0.053(2) 0.0124(16) 0.0054(17) 0.0020(15)
C2 0.047(2) 0.0497(19) 0.046(2) 0.0118(17) 0.0047(17) 0.0015(16)
C3 0.074(2) 0.046(2) 0.048(2) 0.0009(16) 0.0051(19) -0.0062(18)
C4 0.054(2) 0.0415(19) 0.058(2) 0.0063(17) 0.0062(18) -0.0008(16)
C5 0.0455(19) 0.0382(18) 0.050(2) 0.0097(16) 0.0014(17) -0.0019(15)
C6 0.057(2) 0.0181(15) 0.0428(18) 0.0082(14) 0.0075(17) -0.0069(15)
C7 0.058(2) 0.066(2) 0.080(2) -0.006(2) 0.021(2) 0.004(2)
C8 0.062(2) 0.062(2) 0.049(2) 0.0002(18) -0.0028(18) 0.0070(18)
C9 0.117(3) 0.068(3) 0.159(4) -0.006(3) 0.066(3) 0.016(2)
C10 0.083(3) 0.123(4) 0.133(4) -0.017(3) 0.041(3) 0.008(3)
C11 0.111(3) 0.099(3) 0.100(3) 0.013(2) 0.051(3) -0.002(3)
C21 0.0385(18) 0.0306(17) 0.052(2) -0.0078(15) 0.0130(16) -0.0018(14)
C22 0.048(2) 0.0257(16) 0.0525(19) -0.0058(15) 0.0075(17) -0.0076(14)
C23 0.0485(19) 0.0373(17) 0.0515(19) -0.0106(15) 0.0206(16) -0.0115(15)
C24 0.0436(19) 0.0500(19) 0.0421(19) -0.0006(16) 0.0154(16) -0.0027(16)
C25 0.050(2) 0.0462(19) 0.0441(19) 0.0021(16) 0.0057(17) 0.0055(16)
C26 0.054(2) 0.0380(17) 0.0395(18) -0.0069(15) 0.0210(16) -0.0103(16)
C27 0.051(2) 0.076(2) 0.060(2) 0.0130(19) 0.0158(19) 0.0139(19)
C28 0.0510(19) 0.0307(16) 0.067(2) 0.0089(17) 0.0078(18) -0.0028(15)
C29 0.093(3) 0.115(4) 0.213(5) 0.068(3) 0.048(4) 0.037(3)
C30 0.072(3) 0.228(5) 0.124(4) -0.080(4) -0.025(3) 0.043(3)
C31 0.064(3) 0.161(4) 0.097(3) 0.013(3) 0.024(2) 0.035(3)
C41 0.0430(19) 0.0375(18) 0.065(2) 0.0055(16) 0.0223(17) 0.0032(15)
C42 0.0347(17) 0.0461(18) 0.0520(19) 0.0034(16) 0.0157(16) 0.0149(15)
C43 0.0409(19) 0.056(2) 0.0451(19) -0.0064(16) 0.0076(16) 0.0079(16)
C44 0.0450(19) 0.0485(19) 0.0439(19) 0.0029(16) 0.0128(16) 0.0107(16)
C45 0.049(2) 0.0373(18) 0.057(2) -0.0021(16) 0.0129(17) -0.0059(15)
C46 0.0309(17) 0.0481(19) 0.061(2) 0.0114(17) 0.0128(16) 0.0025(16)
C47 0.073(2) 0.0469(19) 0.067(2) 0.0143(19) 0.013(2) 0.0283(18)
C48 0.0450(19) 0.0479(19) 0.0531(19) -0.0091(16) 0.0127(17) 0.0043(16)
C49 0.115(4) 0.078(3) 0.165(5) -0.002(3) -0.030(3) 0.047(3)
C50 0.148(4) 0.093(3) 0.267(5) 0.120(3) 0.135(3) 0.069(3)
C51 0.182(4) 0.077(3) 0.105(3) -0.013(3) 0.007(3) 0.070(3)
C61 0.040(2) 0.052(2) 0.053(2) -0.0071(18) -0.0055(17) 0.0013(17)
C62 0.0234(17) 0.0517(19) 0.066(2) 0.0043(18) -0.0021(16) 0.0001(16)
C63 0.044(2) 0.041(2) 0.078(3) 0.0030(19) -0.0050(19) -0.0016(16)
C64 0.044(2) 0.051(2) 0.066(2) 0.0052(19) -0.0069(19) 0.0081(17)
C65 0.040(2) 0.073(2) 0.053(2) -0.0087(19) -0.0070(18) 0.0077(18)
C66 0.040(2) 0.049(2) 0.058(2) 0.0000(18) -0.0108(18) -0.0022(17)
C68 0.0253(18) 0.058(2) 0.070(2) 0.0109(18) 0.0022(17) -0.0009(15)
C67A 0.061(3) 0.063(2) 0.090(3) -0.018(2) 0.002(2) 0.004(2)
C69 0.139(6) 0.075(4) 0.104(5) -0.017(4) -0.007(5) 0.058(4)
C70 0.083(5) 0.069(4) 0.116(5) -0.037(4) 0.011(4) -0.019(4)
C71 0.118(6) 0.069(4) 0.146(6) -0.046(4) 0.049(5) 0.020(4)
C67B 0.061(3) 0.063(2) 0.090(3) -0.018(2) 0.002(2) 0.004(2)
C72 0.079(8) 0.053(7) 0.131(11) 0.005(7) -0.001(8) 0.018(6)
C73 0.191(12) 0.045(7) 0.151(10) -0.002(6) 0.105(9) -0.025(7)
C74 0.094(9) 0.082(7) 0.117(9) -0.057(7) 0.012(8) -0.017(7)
C81 0.0310(18) 0.0404(18) 0.056(2) -0.0044(16) 0.0148(16) 0.0022(15)
C82 0.0436(19) 0.0472(19) 0.0473(19) -0.0031(16) 0.0122(16) 0.0043(16)
C83 0.046(2) 0.0541(19) 0.0454(19) -0.0013(16) 0.0101(16) 0.0136(16)
C84 0.0368(18) 0.052(2) 0.0425(19) -0.0034(16) 0.0073(16) 0.0093(16)
C85 0.0300(17) 0.0425(18) 0.055(2) -0.0139(16) 0.0100(15) 0.0062(14)
C86 0.045(2) 0.0241(16) 0.053(2) -0.0087(15) 0.0013(17) 0.0053(15)
C87 0.0390(19) 0.063(2) 0.055(2) -0.0025(18) 0.0031(17) 0.0106(17)
C88 0.054(2) 0.071(2) 0.0407(18) 0.0045(18) 0.0144(17) 0.0136(18)
C89 0.063(3) 0.109(3) 0.076(3) 0.002(2) 0.016(2) 0.027(2)
C90 0.056(2) 0.069(2) 0.063(2) -0.0029(19) -0.001(2) 0.0053(19)
C91 0.066(2) 0.066(2) 0.078(2) -0.011(2) -0.008(2) 0.017(2)
C101 0.041(2) 0.0468(19) 0.052(2) 0.0153(17) 0.0070(17) 0.0013(16)
C102 0.050(2) 0.0279(16) 0.059(2) 0.0175(15) 0.0119(18) 0.0025(15)
C103 0.0359(19) 0.0459(19) 0.067(2) 0.0166(17) 0.0109(17) 0.0014(16)
C104 0.057(2) 0.0448(19) 0.062(2) -0.0028(17) 0.0209(19) -0.0007(17)
C105 0.065(2) 0.057(2) 0.0426(19) 0.0042(17) 0.0110(18) -0.0074(19)
C106 0.052(2) 0.051(2) 0.046(2) 0.0208(17) 0.0004(18) 0.0067(17)
C107 0.079(3) 0.078(3) 0.086(3) -0.014(2) 0.036(2) -0.009(2)
C108 0.0397(18) 0.0400(18) 0.069(2) 0.0073(17) 0.0123(17) 0.0011(15)
C109 0.097(3) 0.066(3) 0.111(3) -0.021(2) 0.039(3) -0.003(2)
C110 0.173(4) 0.084(3) 0.156(4) 0.010(3) 0.117(3) 0.000(3)
C111 0.090(3) 0.152(4) 0.203(5) -0.093(4) 0.058(3) -0.009(3)
C121 0.0319(18) 0.0455(19) 0.055(2) -0.0104(17) 0.0026(16) 0.0088(15)
C122 0.044(2) 0.055(2) 0.045(2) 0.0043(17) 0.0004(17) 0.0066(17)
C123 0.050(2) 0.092(3) 0.064(2) -0.025(2) 0.0201(18) -0.016(2)
C124 0.042(2) 0.058(2) 0.101(3) -0.019(2) 0.021(2) -0.0023(18)
C125 0.044(2) 0.045(2) 0.079(2) -0.0007(19) 0.0089(19) -0.0024(16)
C126 0.0328(18) 0.0430(19) 0.063(2) -0.0017(17) 0.0111(16) -0.0007(15)
C128 0.056(2) 0.078(2) 0.049(2) 0.0108(19) 0.0002(18) 0.005(2)
C127 0.055(2) 0.080(3) 0.151(4) -0.049(3) 0.033(3) 0.004(2)
C129 0.094(6) 0.078(5) 0.313(11) -0.099(6) 0.029(7) 0.010(4)
C130 0.089(6) 0.089(5) 0.260(10) -0.040(6) 0.036(6) 0.029(5)
C131 0.281(8) 0.103(6) 0.327(9) -0.044(6) 0.247(7) 0.013(6)
C527 0.055(2) 0.080(3) 0.151(4) -0.049(3) 0.033(3) 0.004(2)
C132 0.120(8) 0.108(8) 0.071(7) -0.008(6) 0.020(7) 0.096(7)
C133 0.166(11) 0.051(6) 0.115(8) -0.002(6) 0.089(8) 0.053(7)
C134 0.094(9) 0.114(8) 0.102(8) -0.080(7) 0.022(7) -0.014(7)
C141 0.0435(19) 0.062(2) 0.060(2) 0.0082(18) 0.0269(17) 0.0035(17)
C142 0.0407(19) 0.055(2) 0.072(2) 0.0096(18) 0.0265(17) -0.0022(16)
C143 0.060(2) 0.048(2) 0.084(2) 0.0113(18) 0.0431(19) 0.0054(17)
C144 0.052(2) 0.061(2) 0.068(2) 0.0150(18) 0.0301(18) 0.0137(18)
C145 0.052(2) 0.069(2) 0.067(2) 0.0231(19) 0.0226(18) 0.0157(18)
C146 0.0445(19) 0.057(2) 0.0397(18) 0.0039(16) 0.0151(17) 0.0007(17)
C148 0.0369(19) 0.060(2) 0.085(2) 0.0060(19) 0.0177(19) -0.0044(16)
C147 0.047(2) 0.059(2) 0.103(3) 0.023(2) 0.019(2) 0.012(2)
C149 0.095(5) 0.075(4) 0.129(6) 0.008(4) -0.003(4) 0.014(4)
C150 0.120(5) 0.080(4) 0.098(4) 0.055(3) 0.039(4) 0.022(4)
C151 0.074(4) 0.085(4) 0.167(6) 0.038(4) 0.042(4) 0.036(3)
C547 0.047(2) 0.059(2) 0.103(3) 0.023(2) 0.019(2) 0.012(2)
N201 0.0406(16) 0.0581(17) 0.0708(19) -0.0089(15) -0.0059(15) 0.0057(13)
C202 0.067(3) 0.071(2) 0.077(3) 0.009(2) 0.007(2) -0.006(2)
C203 0.071(3) 0.209(5) 0.080(3) 0.018(3) 0.014(3) 0.003(3)
C204 0.047(2) 0.128(3) 0.075(3) 0.006(2) 0.008(2) -0.020(2)
N211 0.076(4) 0.167(5) 0.190(5) -0.139(4) 0.035(4) -0.036(4)
C212 0.142(5) 0.054(3) 0.087(5) -0.026(3) 0.057(4) -0.008(3)
C213 0.062(4) 0.039(3) 0.108(5) 0.019(3) 0.027(4) -0.027(3)
C214 0.083(4) 0.093(5) 0.105(5) -0.010(4) 0.042(4) 0.009(4)
N212 0.056(6) 0.095(7) 0.096(7) 0.025(6) -0.052(5) 0.003(5)
C512 0.142(5) 0.054(3) 0.087(5) -0.026(3) 0.057(4) -0.008(3)
C513 0.068(8) 0.094(9) 0.075(8) 0.007(7) 0.032(6) -0.036(6)
C515 0.039(5) 0.041(5) 0.141(9) -0.036(5) 0.042(6) -0.020(4)
N221 0.0424(18) 0.080(2) 0.110(2) -0.0080(19) 0.0155(17) -0.0057(16)
C222 0.091(3) 0.098(3) 0.068(3) 0.001(2) 0.005(2) 0.005(3)
C223 0.109(4) 0.188(5) 0.137(4) 0.048(4) 0.049(3) 0.010(4)
C224 0.134(4) 0.103(4) 0.140(4) -0.013(3) -0.010(4) 0.003(3)
N231 0.0486(17) 0.0592(17) 0.0711(19) -0.0052(15) 0.0127(15) 0.0026(14)
C232 0.091(3) 0.065(2) 0.061(2) -0.0055(19) 0.018(2) -0.004(2)
C233 0.063(3) 0.120(3) 0.083(3) -0.012(2) 0.005(2) -0.033(2)
C234 0.079(3) 0.196(5) 0.072(3) 0.012(3) 0.013(3) 0.008(3)
N241 0.160(4) 0.106(3) 0.230(5) 0.051(3) 0.017(4) -0.001(3)
C242 0.105(3) 0.042(2) 0.223(5) 0.029(3) 0.045(4) -0.007(2)
C243 0.073(3) 0.079(3) 0.094(3) -0.018(2) 0.025(2) -0.030(2)
C244 0.045(3) 0.206(5) 0.154(4) -0.045(4) 0.024(3) -0.019(3)
N251 0.0759(19) 0.0384(15) 0.0630(17) 0.0059(13) 0.0280(15) -0.0008(14)
C252 0.088(3) 0.059(2) 0.064(2) 0.0006(19) 0.023(2) 0.002(2)
C253 0.097(3) 0.098(3) 0.078(3) -0.013(2) -0.004(2) -0.013(3)
C254 0.120(4) 0.165(4) 0.075(3) -0.003(3) 0.053(3) -0.020(3)

loop_
_geom_bond_atom_site_label_1
_geom_bond_atom_site_label_2
_geom_bond_distance
_geom_bond_site_symmetry_2
_geom_bond_publ_flag
Ag1 Ag02 0.762(3) . ?
Ag1 Ag03 1.147(9) . ?
Ag1 N251 2.241(2) . ?
Ag1 N231 2.248(3) . ?
Ag1 N241 2.337(4) . ?
Ag2 Ag01 0.914(4) . ?
Ag2 N221 2.246(3) . ?
Ag2 N211 2.262(6) . ?
Ag2 N201 2.346(3) . ?
Ag2 N212 2.430(8) . ?
Ag01 N221 1.801(4) . ?
Ag01 N201 1.873(4) . ?
Ag02 Ag03 1.557(9) . ?
Ag02 N231 2.504(4) . ?
Ag03 N231 1.574(9) . ?
O1 C1 1.359(4) . ?
O2 C21 1.339(3) . ?
O3 C41 1.380(3) . ?
O4 C61 1.377(4) . ?
O5 C81 1.347(3) . ?
O6 C101 1.353(4) . ?
O7 C121 1.370(3) . ?
O8 C141 1.348(3) . ?
C1 C2 1.385(4) . ?
C1 C6 1.385(4) . ?
C2 C3 1.384(5) . ?
C2 C8 1.512(4) . ?
C3 C4 1.393(4) . ?
C4 C5 1.391(4) . ?
C4 C7 1.500(5) . ?
C5 C6 1.395(4) . ?
C6 C28 1.514(4) . ?
C7 C10 1.534(5) . ?
C7 C11 1.539(5) . ?
C7 C9 1.546(4) . ?
C8 C66 1.533(4) . ?
C21 C26 1.390(4) . ?
C21 C22 1.396(4) . ?
C22 C23 1.388(4) . ?
C22 C28 1.513(4) . ?
C23 C24 1.392(4) . ?
C24 C25 1.363(4) . ?
C24 C27 1.537(4) . ?
C25 C26 1.404(4) . ?
C26 C48 1.514(4) . ?
C27 C30 1.461(5) . ?
C27 C31 1.503(5) . ?
C27 C29 1.547(5) . ?
C41 C42 1.385(4) . ?
C41 C46 1.397(4) . ?
C42 C43 1.384(4) . ?
C42 C48 1.509(4) . ?
C43 C44 1.398(4) . ?
C44 C45 1.360(4) . ?
C44 C47 1.556(4) . ?
C45 C46 1.405(4) . ?
C46 C68 1.509(4) . ?
C47 C50 1.462(5) . ?
C47 C51 1.493(5) . ?
C47 C49 1.521(5) . ?
C61 C66 1.383(5) . ?
C61 C62 1.391(4) . ?
C62 C63 1.383(4) . ?
C62 C68 1.507(4) . ?
C63 C64 1.376(5) . ?
C64 C65 1.392(4) . ?
C64 C67A 1.520(6) . ?
C64 C67B 1.544(9) . ?
C65 C66 1.399(4) . ?
C67A C71 1.534(8) . ?
C67A C70 1.540(7) . ?
C67A C69 1.549(7) . ?
C67B C74 1.547(10) . ?
C67B C72 1.556(10) . ?
C67B C73 1.557(11) . ?
C81 C86 1.383(4) . ?
C81 C82 1.403(4) . ?
C82 C83 1.397(4) . ?
C82 C88 1.498(4) . ?
C83 C84 1.385(4) . ?
C84 C85 1.374(4) . ?
C84 C87 1.517(4) . ?
C85 C86 1.394(4) . ?
C86 C108 1.533(4) . ?
C87 C90 1.514(4) . ?
C87 C89 1.533(5) . ?
C87 C91 1.555(4) . ?
C88 C146 1.524(4) . ?
C101 C102 1.399(4) . ?
C101 C106 1.397(4) . ?
C102 C103 1.393(4) . ?
C102 C108 1.531(4) . ?
C103 C104 1.380(4) . ?
C104 C105 1.382(4) . ?
C104 C107 1.529(5) . ?
C105 C106 1.367(5) . ?
C106 C128 1.523(4) . ?
C107 C111 1.492(5) . ?
C107 C109 1.533(5) . ?
C107 C110 1.539(5) . ?
C121 C126 1.378(4) . ?
C121 C122 1.384(4) . ?
C122 C123 1.383(4) . ?
C122 C128 1.528(4) . ?
C123 C124 1.384(4) . ?
C124 C125 1.376(5) . ?
C124 C527 1.545(9) . ?
C124 C127 1.565(6) . ?
C125 C126 1.379(4) . ?
C126 C148 1.491(4) . ?
C127 C131 1.520(9) . ?
C127 C129 1.536(8) . ?
C127 C130 1.545(8) . ?
C527 C134 1.518(10) . ?
C527 C132 1.525(11) . ?
C527 C133 1.531(11) . ?
C141 C146 1.377(4) . ?
C141 C142 1.427(4) . ?
C142 C143 1.393(4) . ?
C142 C148 1.504(4) . ?
C143 C144 1.391(4) . ?
C144 C145 1.359(4) . ?
C144 C147 1.539(5) . ?
C144 C547 1.549(9) . ?
C145 C146 1.383(4) . ?
C147 C150 1.514(7) . ?
C147 C151 1.530(7) . ?
C147 C149 1.555(6) . ?
C547 C153 1.532(10) . ?
C547 C152 1.548(11) . ?
C547 C154 1.549(11) . ?
N201 C202 1.494(4) . ?
C202 C203 1.470(5) . ?
C202 C204 1.506(5) . ?
N211 C212 1.440(7) . ?
C212 C213 1.468(8) . ?
C212 C214 1.531(8) . ?
N212 C512 1.439(11) . ?
C512 C513 1.498(12) . ?
C512 C515 1.502(10) . ?
N221 C222 1.505(4) . ?
C222 C223 1.480(6) . ?
C222 C224 1.508(5) . ?
N231 C232 1.480(4) . ?
C232 C234 1.488(5) . ?
C232 C233 1.498(5) . ?
N241 C242 1.299(5) . ?
C242 C244 1.424(6) . ?
C242 C243 1.455(5) . ?
N251 C252 1.474(4) . ?
C252 C254 1.498(5) . ?
C252 C253 1.519(5) . ?
